data_7227853
loop_
_publ_author_name
'Robin, Julien'
'Audebrand, Nathalie'
'Poriel, Cyril'
'Canivet, Jer\^ome'
'Calvez, Guillaume'
'Roisnel, Thierry'
'Dorcet, Vincent'
'Roussel, Pascal'

_publ_section_title
;
 A series of chiral metal--organic frameworks based on fluorene di- and
 tetra-carboxylates: syntheses, crystal structures and luminescence
 properties
;
_journal_issue 15
_journal_name_full CrystEngComm
_journal_page_first 2042
_journal_paper_doi 10.1039/C7CE00108H
_journal_volume 19
_journal_year 2017
_chemical_absolute_configuration syn
_chemical_formula_sum 'C39 H36 Cu N0 O5'
_chemical_formula_weight 648.22
_space_group_crystal_system monoclinic
_space_group_IT_number 5
_space_group_name_Hall 'C 2y'
_space_group_name_H-M_alt 'C 1 2 1'
_symmetry_space_group_name_Hall 'C 2y'
_symmetry_space_group_name_H-M 'C 1 2 1'
_atom_sites_solution_hydrogens geom
_audit_creation_method SHELXL-2014/7
_audit_update_record
;
2016-11-28 deposited with the CCDC.
2017-03-15 downloaded from the CCDC.
;
_cell_angle_alpha 90
_cell_angle_beta 106.0098(12)
_cell_angle_gamma 90
_cell_formula_units_Z 4
_cell_length_a 17.3616(4)
_cell_length_b 22.7205(8)
_cell_length_c 10.3693(3)
_cell_measurement_reflns_used 4324
_cell_measurement_temperature 150(2)
_cell_measurement_theta_max 26.89
_cell_measurement_theta_min 2.72
_cell_volume 3931.7(2)
_computing_structure_refinement 'SHELXL-2014/7 (Sheldrick, 2014)'
_diffrn_ambient_temperature 150(2)
_diffrn_measured_fraction_theta_full 0.999
_diffrn_measured_fraction_theta_max 0.995
_diffrn_measurement_device_type 'APEXII, Bruker-AXS'
_diffrn_measurement_method 'CCD rotation images, thin slices'
_diffrn_radiation_monochromator graphite
_diffrn_radiation_type MoK\a
_diffrn_radiation_wavelength 0.71073
_diffrn_reflns_av_R_equivalents 0.0359
_diffrn_reflns_av_unetI/netI 0.0742
_diffrn_reflns_Laue_measured_fraction_full 0.999
_diffrn_reflns_Laue_measured_fraction_max 0.995
_diffrn_reflns_limit_h_max 15
_diffrn_reflns_limit_h_min -22
_diffrn_reflns_limit_k_max 29
_diffrn_reflns_limit_k_min -29
_diffrn_reflns_limit_l_max 13
_diffrn_reflns_limit_l_min -12
_diffrn_reflns_number 17623
_diffrn_reflns_point_group_measured_fraction_full 0.999
_diffrn_reflns_point_group_measured_fraction_max 0.996
_diffrn_reflns_theta_full 25.242
_diffrn_reflns_theta_max 27.505
_diffrn_reflns_theta_min 1.514
_diffrn_source 'fine-focus sealed tube'
_exptl_absorpt_coefficient_mu 0.591
_exptl_absorpt_correction_T_max 0.7456
_exptl_absorpt_correction_T_min 0.6894
_exptl_absorpt_correction_type multi-scan
_exptl_absorpt_process_details
;
 [Sheldrick, G.M. (2002). SADABS Bruker AXS Inc., Madison, Wisconsin, USA]
;
_exptl_crystal_colour green
_exptl_crystal_density_diffrn 1.095
_exptl_crystal_description stick
_exptl_crystal_F_000 1356
_exptl_crystal_size_max 0.27
_exptl_crystal_size_mid 0.06
_exptl_crystal_size_min 0.03
_refine_diff_density_max 0.699
_refine_diff_density_min -1.433
_refine_diff_density_rms 0.150
_refine_ls_abs_structure_details
;
 Refined as an inversion twin.
;
_refine_ls_abs_structure_Flack 0.14(3)
_refine_ls_extinction_method none
_refine_ls_goodness_of_fit_ref 1.029
_refine_ls_hydrogen_treatment constr
_refine_ls_matrix_type full
_refine_ls_number_parameters 384
_refine_ls_number_reflns 8884
_refine_ls_number_restraints 13
_refine_ls_restrained_S_all 1.031
_refine_ls_R_factor_all 0.1028
_refine_ls_R_factor_gt 0.0775
_refine_ls_shift/su_max 0.001
_refine_ls_shift/su_mean 0.000
_refine_ls_structure_factor_coef Fsqd
_refine_ls_weighting_details 'w=1/[\s^2^(Fo^2^)+(0.1594P)^2^] where P=(Fo^2^+2Fc^2^)/3'
_refine_ls_weighting_scheme calc
_refine_ls_wR_factor_gt 0.2255
_refine_ls_wR_factor_ref 0.2455
_reflns_Friedel_coverage 0.952
_reflns_Friedel_fraction_full 0.999
_reflns_Friedel_fraction_max 0.997
_reflns_number_gt 6099
_reflns_number_total 8884
_reflns_threshold_expression 'I > 2\s(I)'
_cod_data_source_file c7ce00108h2.cif
_cod_data_source_block shelx
_cod_depositor_comments 'Adding full bibliography for 7227853--7227856.cif.'
_cod_database_code 7227853
_shelx_shelxl_version_number 2014/7
_shelx_space_group_comment
;
The symmetry employed for this shelxl refinement is uniquely defined
by the following loop, which should always be used as a source of
symmetry information in preference to the above space-group names.
They are only intended as comments.
;

loop_
_space_group_symop_operation_xyz
'x, y, z'
'-x, y, -z'
'x+1/2, y+1/2, z'
'-x+1/2, y+1/2, -z'

loop_
_atom_site_label
_atom_site_type_symbol
_atom_site_fract_x
_atom_site_fract_y
_atom_site_fract_z
_atom_site_U_iso_or_equiv
_atom_site_adp_type
_atom_site_occupancy
_atom_site_site_symmetry_order
_atom_site_calc_flag
_atom_site_refinement_flags_posn
_atom_site_refinement_flags_adp
_atom_site_refinement_flags_occupancy
Cu1 Cu 0.53299(4) 0.50544(7) 0.40064(8) 0.0324(3) Uani 1 1 d . . .
O1 O 0.5479(5) 0.5655(3) 0.6767(9) 0.045(2) Uani 1 1 d . . .
O2 O 0.6030(4) 0.5682(3) 0.5021(8) 0.0370(18) Uani 1 1 d . . .
O3 O 0.5791(3) 0.5008(4) 0.2306(6) 0.0547(16) Uani 1 1 d D . .
O4 O 0.3949(4) 0.4474(3) 0.4922(8) 0.0391(19) Uani 1 1 d . . .
O5 O 0.4543(5) 0.4408(4) 0.3292(9) 0.049(2) Uani 1 1 d . . .
C1 C 0.0338(5) 0.2719(4) 0.4732(9) 0.029(2) Uani 1 1 d . . .
C3 C 0.0000 0.3738(5) 0.5000 0.030(3) Uani 1 2 d DS T P
C4 C 1.0000 0.6298(6) 0.5000 0.041(4) Uani 1 2 d DS T P
C5 C 0.6535(5) 0.6321(4) 0.6862(11) 0.037(2) Uani 1 1 d . . .
C6 C 0.0544(6) 0.3344(4) 0.4560(11) 0.032(2) Uani 1 1 d . . .
C7 C 0.0767(7) 0.2280(5) 0.4414(12) 0.047(3) Uani 1 1 d . . .
H7 H 0.0645 0.1889 0.4534 0.056 Uiso 1 1 calc R U .
C2 C 0.2818(4) 0.3624(3) 0.3698(7) 0.036(2) Uani 1 1 d G . .
H2 H 0.2677 0.3867 0.4319 0.043 Uiso 1 1 calc R U .
C10 C 0.2356(3) 0.3132(3) 0.3198(7) 0.038(2) Uani 1 1 d G . .
C13 C 0.2566(4) 0.2770(3) 0.2269(8) 0.049(3) Uani 1 1 d G . .
H13 H 0.2257 0.2441 0.1935 0.059 Uiso 1 1 calc R U .
C27 C 0.3238(5) 0.2900(3) 0.1839(8) 0.067(4) Uani 1 1 d G . .
H27 H 0.3378 0.2658 0.1218 0.080 Uiso 1 1 calc R U .
C29 C 0.3699(4) 0.3392(3) 0.2339(8) 0.051(3) Uani 1 1 d G . .
H29 H 0.4149 0.3479 0.2051 0.061 Uiso 1 1 calc R U .
C14 C 0.3489(3) 0.3754(2) 0.3268(8) 0.037(2) Uani 1 1 d G . .
C8 C 0.9456(6) 0.6741(5) 0.5510(13) 0.039(3) Uani 1 1 d . . .
C9 C 0.9268(5) 0.7765(4) 0.5802(9) 0.0246(18) Uani 1 1 d . . .
H9 H 0.9410 0.8154 0.5709 0.029 Uiso 1 1 calc R U .
C11 C 0.1198(5) 0.3466(4) 0.4030(10) 0.032(2) Uani 1 1 d . . .
H11 H 0.1348 0.3856 0.3972 0.039 Uiso 1 1 calc R U .
C12 C 0.1647(6) 0.3004(5) 0.3571(11) 0.036(2) Uani 1 1 d . . .
C15 C 0.1440(5) 0.2437(5) 0.3866(11) 0.035(2) Uani 1 1 d . . .
H15 H 0.1754 0.2129 0.3702 0.043 Uiso 1 1 calc R U .
C16 C 0.9520(5) 0.5913(4) 0.3783(10) 0.040(3) Uani 1 1 d D . .
H16A H 0.9905 0.5712 0.3415 0.048 Uiso 1 1 calc R U .
H16B H 0.9232 0.5613 0.4127 0.048 Uiso 1 1 calc R U .
C17 C 0.8438(6) 0.7050(5) 0.6359(12) 0.039(3) Uani 1 1 d D . .
C18 C 0.9673(6) 0.7287(4) 0.5360(11) 0.031(2) Uani 1 1 d . . .
C19 C 0.7746(5) 0.6897(4) 0.6976(10) 0.036(2) Uani 1 1 d D . .
C20 C 0.8858(6) 0.6587(5) 0.6060(12) 0.042(3) Uani 1 1 d . . .
H20 H 0.8746 0.6198 0.6218 0.050 Uiso 1 1 calc R U .
C21 C 0.0486(6) 0.4144(4) 0.6092(10) 0.043(3) Uani 1 1 d D . .
H21A H 0.0128 0.4431 0.6310 0.051 Uiso 1 1 calc R U .
H21B H 0.0870 0.4357 0.5744 0.051 Uiso 1 1 calc R U .
C22 C 0.4018(5) 0.4251(5) 0.3828(12) 0.037(3) Uani 1 1 d . . .
C23 C 0.8684(5) 0.7630(5) 0.6347(11) 0.037(2) Uani 1 1 d . . .
H23 H 0.8441 0.7924 0.6720 0.044 Uiso 1 1 calc R U .
C24 C 0.5955(6) 0.5840(4) 0.6133(11) 0.034(2) Uani 1 1 d . . .
C25 C 0.6403(6) 0.6661(5) 0.7923(12) 0.047(3) Uani 1 1 d . . .
H25 H 0.5970 0.6579 0.8258 0.057 Uiso 1 1 calc R U .
C26 C 0.7200(5) 0.6450(4) 0.6395(10) 0.035(2) Uani 1 1 d . . .
H26 H 0.7283 0.6235 0.5682 0.042 Uiso 1 1 calc R U .
C28 C 0.0945(5) 0.3820(5) 0.7404(11) 0.061(4) Uani 1 1 d D . .
H28 H 0.0775 0.3408 0.7354 0.073 Uiso 1 1 calc R U .
C30 C 0.6908(7) 0.7106(6) 0.8448(13) 0.065(4) Uani 1 1 d . . .
H30 H 0.6799 0.7341 0.9110 0.078 Uiso 1 1 calc R U .
C31 C 0.7556(7) 0.7215(5) 0.8044(12) 0.053(3) Uani 1 1 d . . .
H31 H 0.7902 0.7512 0.8473 0.063 Uiso 1 1 calc R U .
C32 C 0.8913(6) 0.6233(4) 0.2613(9) 0.045(3) Uani 1 1 d D . .
H32 H 0.8760 0.6608 0.2940 0.054 Uiso 1 1 calc R U .
C33 C 0.0854(8) 0.4094(6) 0.8706(11) 0.072(4) Uani 1 1 d D . .
H33A H 0.1128 0.4471 0.8838 0.087 Uiso 1 1 calc R U .
H33B H 0.0290 0.4170 0.8600 0.087 Uiso 1 1 calc R U .
C34 C 0.1842(7) 0.3851(8) 0.7503(17) 0.098(5) Uani 1 1 d D . .
H34A H 0.1936 0.3684 0.6709 0.117 Uiso 1 1 calc R U .
H34B H 0.2014 0.4254 0.7588 0.117 Uiso 1 1 calc R U .
H34C H 0.2138 0.3634 0.8274 0.117 Uiso 1 1 calc R U .
C35 C 0.9339(8) 0.6354(8) 0.1537(13) 0.083(4) Uani 1 1 d D . .
H35A H 0.9812 0.6583 0.1914 0.099 Uiso 1 1 calc R U .
H35B H 0.9486 0.5988 0.1208 0.099 Uiso 1 1 calc R U .
H35C H 0.8987 0.6568 0.0811 0.099 Uiso 1 1 calc R U .
C37 C 0.7603(7) 0.5799(8) 0.2937(15) 0.096(5) Uani 1 1 d D . .
H37A H 0.7146 0.5566 0.2492 0.115 Uiso 1 1 calc R U .
H37B H 0.7890 0.5609 0.3754 0.115 Uiso 1 1 calc R U .
H37C H 0.7428 0.6181 0.3138 0.115 Uiso 1 1 calc R U .
C38 C 0.8158(6) 0.5868(6) 0.2016(12) 0.071(4) Uani 1 1 d D . .
H38A H 0.8318 0.5479 0.1799 0.085 Uiso 1 1 calc R U .
H38B H 0.7857 0.6051 0.1184 0.085 Uiso 1 1 calc R U .
C40 C 0.1178(8) 0.3722(6) 0.9965(13) 0.081(4) Uani 1 1 d D . .
H40A H 0.1097 0.3926 1.0728 0.098 Uiso 1 1 calc R U .
H40B H 0.0901 0.3352 0.9860 0.098 Uiso 1 1 calc R U .
H40C H 0.1740 0.3653 1.0099 0.098 Uiso 1 1 calc R U .
CS1 C 0.5860(8) 0.5539(5) 0.2056(14) 0.075 Uiso 1 1 d D U .
CS3 C 0.6298(8) 0.5590(6) 0.0591(14) 0.075 Uiso 1 1 d . U .

loop_
_atom_site_aniso_label
_atom_site_aniso_U_11
_atom_site_aniso_U_22
_atom_site_aniso_U_33
_atom_site_aniso_U_23
_atom_site_aniso_U_13
_atom_site_aniso_U_12
Cu1 0.0145(4) 0.0468(5) 0.0385(5) 0.0002(7) 0.0118(3) -0.0002(6)
O1 0.027(4) 0.063(5) 0.052(5) -0.015(4) 0.021(4) -0.020(4)
O2 0.028(4) 0.038(4) 0.041(4) 0.001(3) 0.004(3) -0.015(3)
O3 0.047(3) 0.073(5) 0.053(3) -0.007(5) 0.028(3) 0.009(5)
O4 0.029(4) 0.051(4) 0.045(5) -0.004(4) 0.024(4) 0.003(3)
O5 0.029(4) 0.071(6) 0.049(5) -0.002(4) 0.013(4) -0.008(4)
C1 0.015(4) 0.035(5) 0.033(5) 0.009(4) -0.001(3) -0.002(3)
C3 0.021(6) 0.028(7) 0.040(8) 0.000 0.008(6) 0.000
C4 0.019(6) 0.039(8) 0.070(11) 0.000 0.021(7) 0.000
C5 0.018(4) 0.056(6) 0.039(5) -0.003(5) 0.013(4) -0.008(4)
C6 0.022(5) 0.027(5) 0.046(6) 0.005(4) 0.010(5) 0.003(4)
C7 0.043(6) 0.035(5) 0.059(7) 0.008(5) 0.008(5) -0.006(5)
C2 0.019(4) 0.043(6) 0.045(6) -0.006(5) 0.009(4) 0.011(4)
C10 0.026(5) 0.042(5) 0.043(6) 0.007(4) 0.006(4) 0.002(4)
C13 0.050(6) 0.042(6) 0.061(7) -0.013(5) 0.026(5) -0.016(5)
C27 0.043(6) 0.063(7) 0.097(11) -0.024(7) 0.027(7) 0.007(6)
C29 0.026(5) 0.058(7) 0.066(7) -0.007(6) 0.008(5) -0.005(5)
C14 0.029(5) 0.028(5) 0.053(7) 0.000(4) 0.010(5) 0.005(4)
C8 0.014(4) 0.038(6) 0.062(8) -0.006(5) 0.005(5) 0.001(4)
C9 0.021(4) 0.024(4) 0.030(4) -0.002(3) 0.009(3) -0.003(3)
C11 0.023(5) 0.023(4) 0.050(6) -0.001(4) 0.010(4) -0.004(4)
C12 0.015(4) 0.040(5) 0.054(6) -0.002(5) 0.012(4) 0.006(4)
C15 0.016(4) 0.040(5) 0.049(6) -0.005(4) 0.008(4) 0.008(4)
C16 0.025(5) 0.034(5) 0.064(7) -0.013(5) 0.019(5) 0.007(4)
C17 0.018(4) 0.050(6) 0.054(6) -0.016(5) 0.021(4) -0.002(4)
C18 0.024(4) 0.022(4) 0.050(6) 0.000(4) 0.016(4) -0.001(3)
C19 0.020(4) 0.039(5) 0.050(6) -0.010(4) 0.013(4) -0.004(4)
C20 0.020(5) 0.043(6) 0.061(8) -0.009(5) 0.010(5) 0.002(4)
C21 0.037(6) 0.037(6) 0.055(7) -0.007(5) 0.015(5) -0.003(5)
C22 0.010(4) 0.048(6) 0.047(7) -0.001(5) -0.005(4) 0.007(4)
C23 0.015(4) 0.037(5) 0.053(6) -0.012(4) 0.002(4) 0.001(4)
C24 0.029(5) 0.037(6) 0.040(6) 0.000(4) 0.019(4) -0.001(4)
C25 0.033(5) 0.070(7) 0.051(6) -0.028(5) 0.030(5) -0.018(5)
C26 0.024(5) 0.036(5) 0.044(6) -0.002(4) 0.010(4) -0.004(4)
C28 0.024(5) 0.037(6) 0.098(10) -0.008(6) -0.024(5) 0.001(4)
C30 0.053(7) 0.092(9) 0.067(7) -0.044(7) 0.045(6) -0.033(6)
C31 0.040(6) 0.068(7) 0.053(6) -0.022(5) 0.018(5) -0.024(5)
C32 0.042(6) 0.048(6) 0.046(6) -0.018(5) 0.011(5) 0.004(4)
C33 0.048(7) 0.098(10) 0.064(8) 0.010(7) 0.005(6) 0.002(7)
C34 0.055(8) 0.142(15) 0.098(11) -0.008(10) 0.025(8) 0.025(9)
C35 0.048(7) 0.137(13) 0.061(8) 0.011(8) 0.013(6) -0.015(8)
C37 0.036(6) 0.133(13) 0.121(13) -0.028(10) 0.026(8) -0.005(7)
C38 0.034(5) 0.095(9) 0.078(8) -0.034(7) 0.008(5) -0.002(5)
C40 0.071(8) 0.081(9) 0.087(10) -0.010(8) 0.013(7) 0.005(7)

loop_
_atom_type_symbol
_atom_type_description
_atom_type_scat_dispersion_real
_atom_type_scat_dispersion_imag
_atom_type_scat_source
C C 0.0033 0.0016 'International Tables Vol C Tables 4.2.6.8 and 6.1.1.4'
O O 0.0106 0.0060 'International Tables Vol C Tables 4.2.6.8 and 6.1.1.4'
Cu Cu 0.3201 1.2651 'International Tables Vol C Tables 4.2.6.8 and 6.1.1.4'
N N 0.0061 0.0033 'International Tables Vol C Tables 4.2.6.8 and 6.1.1.4'
H H 0.0000 0.0000 'International Tables Vol C Tables 4.2.6.8 and 6.1.1.4'

loop_
_geom_angle_atom_site_label_1
_geom_angle_atom_site_label_2
_geom_angle_atom_site_label_3
_geom_angle
_geom_angle_site_symmetry_1
_geom_angle_site_symmetry_3
O4 Cu1 O1 168.7(3) 2_656 2_656
O4 Cu1 O2 88.9(2) 2_656 .
O1 Cu1 O2 89.0(4) 2_656 .
O4 Cu1 O5 88.9(4) 2_656 .
O1 Cu1 O5 91.2(2) 2_656 .
O2 Cu1 O5 169.0(4) . .
O4 Cu1 O3 96.3(3) 2_656 .
O1 Cu1 O3 95.0(3) 2_656 .
O2 Cu1 O3 99.2(3) . .
O5 Cu1 O3 91.8(3) . .
O4 Cu1 Cu1 84.4(2) 2_656 2_656
O1 Cu1 Cu1 84.4(2) 2_656 2_656
O2 Cu1 Cu1 85.4(2) . 2_656
O5 Cu1 Cu1 83.6(2) . 2_656
O3 Cu1 Cu1 175.4(2) . 2_656
C24 O1 Cu1 121.1(7) . 2_656
C24 O2 Cu1 119.5(6) . .
CS1 O3 Cu1 101.7(8) . .
C22 O4 Cu1 125.0(7) . 2_656
C22 O5 Cu1 123.7(8) . .
C7 C1 C1 131.9(6) . 2_556
C7 C1 C6 120.9(9) . .
C1 C1 C6 107.3(5) 2_556 .
C6 C3 C6 104.5(11) 2_556 .
C6 C3 C21 109.3(6) 2_556 2_556
C6 C3 C21 114.3(6) . 2_556
C6 C3 C21 114.3(6) 2_556 .
C6 C3 C21 109.3(6) . .
C21 C3 C21 105.4(11) 2_556 .
C8 C4 C8 100.2(11) 2_756 .
C8 C4 C16 113.1(5) 2_756 2_756
C8 C4 C16 108.7(6) . 2_756
C8 C4 C16 108.7(6) 2_756 .
C8 C4 C16 113.1(5) . .
C16 C4 C16 112.4(11) 2_756 .
C26 C5 C25 118.6(8) . .
C26 C5 C24 118.1(8) . .
C25 C5 C24 123.2(8) . .
C11 C6 C3 131.0(9) . .
C11 C6 C1 118.5(9) . .
C3 C6 C1 110.5(8) . .
C1 C7 C15 117.9(10) . .
C10 C2 C14 120.0 . .
C2 C10 C13 120.0 . .
C2 C10 C12 121.2(6) . .
C13 C10 C12 118.7(6) . .
C27 C13 C10 120.0 . .
C13 C27 C29 120.0 . .
C14 C29 C27 120.0 . .
C29 C14 C2 120.0 . .
C29 C14 C22 118.3(6) . .
C2 C14 C22 121.6(6) . .
C18 C8 C20 124.6(11) . .
C18 C8 C4 110.2(9) . .
C20 C8 C4 125.2(10) . .
C23 C9 C18 117.4(9) . .
C6 C11 C12 122.8(9) . .
C15 C12 C10 123.0(8) . .
C15 C12 C11 113.5(8) . .
C10 C12 C11 121.5(9) . .
C12 C15 C7 125.9(9) . .
C32 C16 C4 117.5(7) . .
C20 C17 C23 123.0(9) . .
C20 C17 C19 116.5(10) . .
C23 C17 C19 119.6(8) . .
C8 C18 C9 119.5(9) . .
C8 C18 C18 109.6(6) . 2_756
C9 C18 C18 130.8(5) . 2_756
C26 C19 C31 115.1(7) . .
C26 C19 C17 119.6(8) . .
C31 C19 C17 125.1(8) . .
C8 C20 C17 114.5(10) . .
C3 C21 C28 114.1(8) . .
O5 C22 O4 122.9(10) . .
O5 C22 C14 119.9(10) . .
O4 C22 C14 117.0(9) . .
C9 C23 C17 119.9(9) . .
O2 C24 O1 129.5(10) . .
O2 C24 C5 115.9(8) . .
O1 C24 C5 114.5(9) . .
C30 C25 C5 119.9(8) . .
C5 C26 C19 121.7(8) . .
C34 C28 C33 105.7(10) . .
C34 C28 C21 107.6(10) . .
C33 C28 C21 115.1(9) . .
C31 C30 C25 121.7(9) . .
C30 C31 C19 122.9(9) . .
C35 C32 C38 109.6(9) . .
C35 C32 C16 107.1(9) . .
C38 C32 C16 112.6(9) . .
C40 C33 C28 115.1(11) . .
C32 C38 C37 114.6(10) . .
O3 CS1 CS3 108.1(9) . .

loop_
_geom_bond_atom_site_label_1
_geom_bond_atom_site_label_2
_geom_bond_distance
_geom_bond_site_symmetry_2
Cu1 O4 1.942(8) 2_656
Cu1 O1 1.964(7) 2_656
Cu1 O2 1.979(7) .
Cu1 O5 2.003(8) .
Cu1 O3 2.131(5) .
Cu1 Cu1 2.6191(14) 2_656
O1 C24 1.261(12) .
O1 Cu1 1.964(7) 2_656
O2 C24 1.249(12) .
O3 CS1 1.248(11) .
O4 C22 1.278(13) .
O4 Cu1 1.942(8) 2_656
O5 C22 1.243(13) .
C1 C7 1.339(16) .
C1 C1 1.430(19) 2_556
C1 C6 1.488(13) .
C3 C6 1.464(12) 2_556
C3 C6 1.464(12) .
C3 C21 1.523(9) 2_556
C3 C21 1.523(9) .
C4 C8 1.568(14) 2_756
C4 C8 1.568(14) .
C4 C16 1.573(10) 2_756
C4 C16 1.573(10) .
C5 C26 1.402(11) .
C5 C25 1.414(12) .
C5 C24 1.535(14) .
C6 C11 1.418(13) .
C7 C15 1.478(15) .
C2 C10 1.3900 .
C2 C14 1.3900 .
C10 C13 1.3900 .
C10 C12 1.418(10) .
C13 C27 1.3900 .
C27 C29 1.3900 .
C29 C14 1.3900 .
C14 C22 1.470(11) .
C8 C18 1.318(14) .
C8 C20 1.360(14) .
C9 C23 1.326(13) .
C9 C18 1.436(13) .
C11 C12 1.463(13) .
C12 C15 1.395(15) .
C16 C32 1.551(10) .
C17 C20 1.363(14) .
C17 C23 1.387(15) .
C17 C19 1.549(10) .
C18 C18 1.520(19) 2_756
C19 C26 1.405(12) .
C19 C31 1.437(13) .
C21 C28 1.558(10) .
C25 C30 1.349(14) .
C28 C34 1.534(11) .
C28 C33 1.534(11) .
C30 C31 1.327(13) .
C32 C35 1.525(11) .
C32 C38 1.530(10) .
C33 C40 1.527(11) .
C37 C38 1.540(12) .
CS1 CS3 1.880(19) .
